data_2022396
loop_
_publ_author_name
'Parisi, Emmanuele'
'Centore, Roberto'

_publ_section_title
;
 Stabilization of an elusive tautomer by metal coordination
;
_journal_coeditor_code JX3062
_journal_issue 7
_journal_name_full 'Acta Crystallographica Section C'
_journal_page_first
;
;
_journal_paper_doi 10.1107/S2053229621006203
_journal_volume 77
_journal_year 2021
_chemical_formula_iupac '[Zn Br2 (C8 H7 N7)2], H2 O'
_chemical_formula_moiety 'C16 H16 Br2 N14 O Zn'
_chemical_formula_sum 'C16 H16 Br2 N14 O Zn'
_chemical_formula_weight 645.62
_chemical_name_systematic
'Dibromido[4-methyl-7-(pyrazin-2-yl)-2<i>H</i>-[1,2,4]triazolo[3,2-<i>c</i>][1,2,4]triazole][4-methyl-7-(pyrazin-2-yl)-3<i>H</i>-[1,2,4]triazolo[3,2-<i>c</i>][1,2,4]triazole]zinc(II) monohydrate'
_space_group_crystal_system triclinic
_space_group_IT_number 2
_space_group_name_Hall '-P 1'
_space_group_name_H-M_alt 'P -1'
_atom_sites_solution_hydrogens mixed
_atom_sites_solution_primary direct
_atom_sites_solution_secondary difmap
_audit_creation_method SHELXL-2016/6
_cell_angle_alpha 112.53(2)
_cell_angle_beta 107.78(3)
_cell_angle_gamma 92.16(2)
_cell_formula_units_Z 2
_cell_length_a 8.396(2)
_cell_length_b 12.305(3)
_cell_length_c 12.724(3)
_cell_measurement_reflns_used 467
_cell_measurement_temperature 293(2)
_cell_measurement_theta_max 29.430
_cell_measurement_theta_min 2.501
_cell_volume 1138.2(6)
_computing_cell_refinement
;
DIRAX/LSQ (Duisenberg <i>et al.</i>, 2000)
;
_computing_data_collection
;
<i>COLLECT</i> (Nonius, 1999)
;
_computing_data_reduction
;
EvalCCD (Duisenberg <i>et al.</i>, 2003)
;
_computing_molecular_graphics
;
ORTEP-3 for Windows (Farrugia, 2012) and
Mercury (Macrae <i>et al.</i>, 2020)
;
_computing_publication_material
;
WinGX (Farrugia, 2012)
;
_computing_structure_refinement
;
SHELXL2016 (Sheldrick, 2015)
;
_computing_structure_solution
;
SIR97 (Altomare <i>et al.</i>, 1999)
;
_diffrn_ambient_temperature 293(2)
_diffrn_detector 'CCD plate'
_diffrn_detector_area_resol_mean 9
_diffrn_measured_fraction_theta_full 0.992
_diffrn_measured_fraction_theta_max 0.977
_diffrn_measurement_device 'four-circle diffractometer'
_diffrn_measurement_device_type 'Bruker--Nonius KappaCCD'
_diffrn_measurement_method
;
CCD rotation images, thick slices
;
_diffrn_radiation_monochromator graphite
_diffrn_radiation_probe x-ray
_diffrn_radiation_source 'normal-focus sealed tube'
_diffrn_radiation_type MoK\a
_diffrn_radiation_wavelength 0.71073
_diffrn_reflns_av_R_equivalents 0.0419
_diffrn_reflns_av_unetI/netI 0.0542
_diffrn_reflns_limit_h_max 9
_diffrn_reflns_limit_h_min -10
_diffrn_reflns_limit_k_max 15
_diffrn_reflns_limit_k_min -15
_diffrn_reflns_limit_l_max 16
_diffrn_reflns_limit_l_min -16
_diffrn_reflns_number 12306
_diffrn_reflns_theta_full 25.242
_diffrn_reflns_theta_max 27.486
_diffrn_reflns_theta_min 2.997
_exptl_absorpt_coefficient_mu 4.632
_exptl_absorpt_correction_T_max 0.433
_exptl_absorpt_correction_T_min 0.270
_exptl_absorpt_correction_type multi-scan
_exptl_absorpt_process_details
;
(<i>SADABS</i>; Bruker, 2001)
;
_exptl_crystal_colour brown
_exptl_crystal_density_diffrn 1.884
_exptl_crystal_description prismatic
_exptl_crystal_F_000 636
_exptl_crystal_size_max 0.400
_exptl_crystal_size_mid 0.300
_exptl_crystal_size_min 0.200
_refine_diff_density_max 0.698
_refine_diff_density_min -0.739
_refine_ls_extinction_method none
_refine_ls_goodness_of_fit_ref 1.089
_refine_ls_hydrogen_treatment mixed
_refine_ls_matrix_type full
_refine_ls_number_parameters 315
_refine_ls_number_reflns 5090
_refine_ls_number_restraints 2
_refine_ls_restrained_S_all 1.089
_refine_ls_R_factor_all 0.0773
_refine_ls_R_factor_gt 0.0466
_refine_ls_shift/su_max 0.000
_refine_ls_shift/su_mean 0.000
_refine_ls_structure_factor_coef Fsqd
_refine_ls_weighting_details 'w=1/[\s^2^(Fo^2^)+(0.0621P)^2^+1.6216P] where P=(Fo^2^+2Fc^2^)/3'
_refine_ls_weighting_scheme calc
_refine_ls_wR_factor_gt 0.1213
_refine_ls_wR_factor_ref 0.1362
_reflns_number_gt 3636
_reflns_number_total 5090
_reflns_threshold_expression 'I > 2\s(I)'
_cod_data_source_file jx3062sup1.cif
_cod_data_source_block 2
_cod_original_cell_volume 1138.1(5)
_cod_database_code 2022396
_shelx_space_group_comment
;
The symmetry employed for this shelxl refinement is uniquely defined
by the following loop, which should always be used as a source of
symmetry information in preference to the above space-group names.
They are only intended as comments.
;
_shelx_estimated_absorpt_t_min 0.259
_shelx_estimated_absorpt_t_max 0.458

loop_
_space_group_symop_operation_xyz
'x, y, z'
'-x, -y, -z'

loop_
_atom_site_type_symbol
_atom_site_label
_atom_site_fract_x
_atom_site_fract_y
_atom_site_fract_z
_atom_site_U_iso_or_equiv
_atom_site_adp_type
_atom_site_calc_flag
_atom_site_occupancy
_atom_site_disorder_assembly
_atom_site_disorder_group
C C1A 0.7622(6) -0.1592(4) 0.2765(5) 0.0327(10) Uani d 1 . .
C C2A 0.8753(7) -0.1982(5) 0.3538(5) 0.0419(12) Uani d 1 . .
H H2A 0.910796 -0.152912 0.437155 0.050 Uiso calc 1 . .
C C3A 0.8825(7) -0.3578(5) 0.1909(6) 0.0473(13) Uani d 1 . .
H H3A 0.919272 -0.429248 0.157203 0.057 Uiso calc 1 . .
C C4A 0.7757(8) -0.3151(5) 0.1150(6) 0.0499(14) Uani d 1 . .
H H4A 0.747553 -0.357230 0.031646 0.060 Uiso calc 1 . .
C C5A 0.6867(6) -0.0542(4) 0.3258(5) 0.0328(10) Uani d 1 . .
C C6A 0.5263(6) 0.0829(4) 0.3413(4) 0.0323(10) Uani d 1 . .
C C7A 0.3906(6) 0.0624(5) 0.1628(5) 0.0394(11) Uani d 1 . .
C C8A 0.2693(8) 0.0807(7) 0.0606(5) 0.0581(17) Uani d 1 . .
H H8A 0.273891 0.023930 -0.014849 0.087 Uiso calc 1 . .
H H8B 0.299509 0.160286 0.068690 0.087 Uiso calc 1 . .
H H8C 0.156311 0.069745 0.061995 0.087 Uiso calc 1 . .
N N1A 0.7145(5) 0.0033(4) 0.4421(4) 0.0394(10) Uani d 1 . .
N N2A 0.6147(6) 0.0897(4) 0.4513(4) 0.0391(10) Uani d 1 . .
H H2NA 0.607(7) 0.138(4) 0.517(3) 0.047 Uiso d 1 . .
N N3A 0.4115(5) 0.1312(4) 0.2834(4) 0.0352(9) Uani d 1 . .
N N4A 0.4836(5) -0.0220(4) 0.1438(4) 0.0394(10) Uani d 1 . .
N N5A 0.5711(5) -0.0065(4) 0.2614(4) 0.0334(9) Uani d 1 . .
N N6A 0.7115(6) -0.2166(4) 0.1556(4) 0.0445(11) Uani d 1 . .
N N7A 0.9342(6) -0.2990(4) 0.3114(5) 0.0472(11) Uani d 1 . .
C C1B 0.6464(6) 0.3015(4) 0.7817(4) 0.0335(10) Uani d 1 . .
C C2B 0.7013(8) 0.3681(5) 0.9056(5) 0.0525(15) Uani d 1 . .
H H2B 0.653069 0.434809 0.935948 0.063 Uiso calc 1 . .
C C3B 0.8740(8) 0.2402(6) 0.9334(6) 0.0560(16) Uani d 1 . .
H H3B 0.954592 0.215786 0.984276 0.067 Uiso calc 1 . .
C C4B 0.8170(7) 0.1699(5) 0.8100(6) 0.0476(14) Uani d 1 . .
H H4B 0.860005 0.100278 0.780550 0.057 Uiso calc 1 . .
C C5B 0.5245(6) 0.3357(4) 0.6953(4) 0.0333(10) Uani d 1 . .
C C6B 0.3573(6) 0.4326(4) 0.6126(5) 0.0364(11) Uani d 1 . .
C C7B 0.3548(6) 0.5944(4) 0.7617(5) 0.0352(10) Uani d 1 . .
C C8B 0.3150(7) 0.7132(5) 0.8251(6) 0.0474(13) Uani d 1 . .
H H8D 0.201770 0.703714 0.826530 0.071 Uiso calc 1 . .
H H8E 0.323254 0.762347 0.783202 0.071 Uiso calc 1 . .
H H8F 0.394277 0.750544 0.906771 0.071 Uiso calc 1 . .
N N1B 0.4712(6) 0.2739(4) 0.5773(4) 0.0408(10) Uani d 1 . .
N N2B 0.3645(5) 0.3337(4) 0.5216(4) 0.0412(10) Uani d 1 . .
N N3B 0.2928(5) 0.5339(4) 0.6371(4) 0.0376(10) Uani d 1 . .
H H3NB 0.245(6) 0.563(5) 0.588(4) 0.045 Uiso d 1 . .
N N4B 0.4512(5) 0.5378(4) 0.8169(4) 0.0351(9) Uani d 1 . .
N N5B 0.4513(5) 0.4356(3) 0.7202(3) 0.0310(8) Uani d 1 . .
N N6B 0.7007(5) 0.2004(4) 0.7322(4) 0.0388(10) Uani d 1 . .
N N7B 0.8197(7) 0.3407(5) 0.9827(5) 0.0585(14) Uani d 1 . .
Zn Zn 0.25393(7) 0.24715(5) 0.33982(5) 0.03379(16) Uani d 1 . .
Br Br1 0.00038(7) 0.11388(5) 0.29176(6) 0.04583(17) Uani d 1 . .
Br Br2 0.20342(8) 0.39584(6) 0.26552(7) 0.0577(2) Uani d 1 . .
O O1W 0.1184(9) 0.6539(6) 0.5184(5) 0.103(2) Uani d 1 . .
H H1W 0.061280 0.710175 0.572921 0.124 Uiso d 1 . .
H H2W 0.050768 0.636549 0.434186 0.124 Uiso d 1 . .

loop_
_atom_site_aniso_label
_atom_site_aniso_U_11
_atom_site_aniso_U_22
_atom_site_aniso_U_33
_atom_site_aniso_U_12
_atom_site_aniso_U_13
_atom_site_aniso_U_23
C1A 0.034(2) 0.031(2) 0.036(3) 0.0062(18) 0.013(2) 0.015(2)
C2A 0.044(3) 0.046(3) 0.038(3) 0.013(2) 0.015(2) 0.019(3)
C3A 0.052(3) 0.036(3) 0.053(4) 0.015(2) 0.022(3) 0.014(3)
C4A 0.058(3) 0.042(3) 0.040(3) 0.009(3) 0.014(3) 0.009(3)
C5A 0.033(2) 0.033(2) 0.034(3) 0.0084(19) 0.012(2) 0.016(2)
C6A 0.030(2) 0.035(2) 0.029(3) 0.0062(18) 0.0089(19) 0.010(2)
C7A 0.034(2) 0.051(3) 0.033(3) 0.010(2) 0.011(2) 0.018(2)
C8A 0.056(4) 0.081(5) 0.034(3) 0.032(3) 0.012(3) 0.022(3)
N1A 0.046(2) 0.039(2) 0.037(2) 0.0150(18) 0.0148(19) 0.018(2)
N2A 0.046(2) 0.041(2) 0.028(2) 0.0166(19) 0.0121(19) 0.0122(19)
N3A 0.033(2) 0.044(2) 0.030(2) 0.0121(17) 0.0098(17) 0.0169(19)
N4A 0.041(2) 0.046(2) 0.030(2) 0.0111(18) 0.0093(18) 0.015(2)
N5A 0.033(2) 0.035(2) 0.031(2) 0.0075(16) 0.0090(17) 0.0143(18)
N6A 0.050(3) 0.040(2) 0.038(3) 0.009(2) 0.010(2) 0.015(2)
N7A 0.054(3) 0.044(3) 0.049(3) 0.018(2) 0.019(2) 0.022(2)
C1B 0.037(2) 0.031(2) 0.031(3) 0.0064(19) 0.007(2) 0.013(2)
C2B 0.064(4) 0.045(3) 0.034(3) 0.020(3) 0.001(3) 0.013(3)
C3B 0.057(4) 0.064(4) 0.053(4) 0.018(3) 0.008(3) 0.038(3)
C4B 0.046(3) 0.041(3) 0.060(4) 0.017(2) 0.016(3) 0.027(3)
C5B 0.036(2) 0.029(2) 0.030(3) 0.0048(18) 0.009(2) 0.009(2)
C6B 0.036(2) 0.036(3) 0.033(3) 0.0078(19) 0.006(2) 0.014(2)
C7B 0.032(2) 0.038(3) 0.038(3) 0.0065(19) 0.015(2) 0.016(2)
C8B 0.055(3) 0.039(3) 0.052(4) 0.022(2) 0.024(3) 0.018(3)
N1B 0.047(2) 0.037(2) 0.032(2) 0.0122(18) 0.0070(19) 0.0116(19)
N2B 0.043(2) 0.039(2) 0.034(2) 0.0134(18) 0.0041(19) 0.013(2)
N3B 0.037(2) 0.040(2) 0.036(2) 0.0131(18) 0.0079(18) 0.019(2)
N4B 0.040(2) 0.032(2) 0.029(2) 0.0082(17) 0.0104(17) 0.0097(18)
N5B 0.036(2) 0.0290(19) 0.023(2) 0.0067(16) 0.0060(16) 0.0093(16)
N6B 0.038(2) 0.034(2) 0.042(3) 0.0103(17) 0.0131(19) 0.013(2)
N7B 0.062(3) 0.068(3) 0.040(3) 0.025(3) 0.006(2) 0.023(3)
Zn 0.0331(3) 0.0369(3) 0.0277(3) 0.0079(2) 0.0052(2) 0.0137(2)
Br1 0.0391(3) 0.0392(3) 0.0574(4) 0.0062(2) 0.0161(2) 0.0187(3)
Br2 0.0535(4) 0.0593(4) 0.0712(5) 0.0088(3) 0.0129(3) 0.0451(4)
O1W 0.152(6) 0.104(5) 0.063(4) 0.078(4) 0.028(4) 0.046(3)

loop_
_atom_type_symbol
_atom_type_description
_atom_type_scat_dispersion_real
_atom_type_scat_dispersion_imag
_atom_type_scat_source
C C 0.0033 0.0016 'International Tables Vol C Tables 4.2.6.8 and 6.1.1.4'
H H 0.0000 0.0000 'International Tables Vol C Tables 4.2.6.8 and 6.1.1.4'
N N 0.0061 0.0033 'International Tables Vol C Tables 4.2.6.8 and 6.1.1.4'
Zn Zn 0.2839 1.4301 'International Tables Vol C Tables 4.2.6.8 and 6.1.1.4'
Br Br -0.2901 2.4595 'International Tables Vol C Tables 4.2.6.8 and 6.1.1.4'
O O 0.0106 0.0060 'International Tables Vol C Tables 4.2.6.8 and 6.1.1.4'

loop_
_geom_angle_atom_site_label_1
_geom_angle_atom_site_label_2
_geom_angle_atom_site_label_3
_geom_angle_site_symmetry_1
_geom_angle_site_symmetry_3
_geom_angle
_geom_angle_publ_flag
N6A C1A C2A . . 122.7(5) ?
N6A C1A C5A . . 117.0(4) ?
C2A C1A C5A . . 120.3(5) ?
N7A C2A C1A . . 121.4(5) ?
N7A C2A H2A . . 119.3 ?
C1A C2A H2A . . 119.3 ?
N7A C3A C4A . . 121.7(5) ?
N7A C3A H3A . . 119.2 ?
C4A C3A H3A . . 119.2 ?
N6A C4A C3A . . 123.0(6) ?
N6A C4A H4A . . 118.5 ?
C3A C4A H4A . . 118.5 ?
N1A C5A N5A . . 110.0(4) ?
N1A C5A C1A . . 122.7(4) ?
N5A C5A C1A . . 127.1(5) ?
N3A C6A N2A . . 143.3(5) ?
N3A C6A N5A . . 110.0(4) ?
N2A C6A N5A . . 106.7(4) ?
N4A C7A N3A . . 115.8(4) ?
N4A C7A C8A . . 121.6(5) ?
N3A C7A C8A . . 122.7(5) ?
C7A C8A H8A . . 109.5 ?
C7A C8A H8B . . 109.5 ?
H8A C8A H8B . . 109.5 ?
C7A C8A H8C . . 109.5 ?
H8A C8A H8C . . 109.5 ?
H8B C8A H8C . . 109.5 ?
C5A N1A N2A . . 105.5(4) ?
C6A N2A N1A . . 110.4(4) ?
C6A N2A H2NA . . 125(4) ?
N1A N2A H2NA . . 124(4) ?
C6A N3A C7A . . 102.1(4) ?
C6A N3A Zn . . 131.9(4) ?
C7A N3A Zn . . 124.5(3) ?
C7A N4A N5A . . 101.0(4) ?
C6A N5A C5A . . 107.4(4) ?
C6A N5A N4A . . 111.0(4) ?
C5A N5A N4A . . 141.5(4) ?
C4A N6A C1A . . 114.9(5) ?
C2A N7A C3A . . 116.3(5) ?
N6B C1B C2B . . 122.1(5) ?
N6B C1B C5B . . 115.0(5) ?
C2B C1B C5B . . 122.9(5) ?
N7B C2B C1B . . 122.6(6) ?
N7B C2B H2B . . 118.7 ?
C1B C2B H2B . . 118.7 ?
N7B C3B C4B . . 123.3(5) ?
N7B C3B H3B . . 118.4 ?
C4B C3B H3B . . 118.4 ?
N6B C4B C3B . . 121.1(5) ?
N6B C4B H4B . . 119.5 ?
C3B C4B H4B . . 119.5 ?
N1B C5B N5B . . 108.6(4) ?
N1B C5B C1B . . 123.8(5) ?
N5B C5B C1B . . 127.5(4) ?
N2B C6B N5B . . 110.8(4) ?
N2B C6B N3B . . 143.1(5) ?
N5B C6B N3B . . 106.1(4) ?
N4B C7B N3B . . 113.8(4) ?
N4B C7B C8B . . 124.0(5) ?
N3B C7B C8B . . 122.2(5) ?
C7B C8B H8D . . 109.5 ?
C7B C8B H8E . . 109.5 ?
H8D C8B H8E . . 109.5 ?
C7B C8B H8F . . 109.5 ?
H8D C8B H8F . . 109.5 ?
H8E C8B H8F . . 109.5 ?
C5B N1B N2B . . 109.4(4) ?
C6B N2B N1B . . 105.0(4) ?
C6B N2B Zn . . 139.0(3) ?
N1B N2B Zn . . 115.6(3) ?
C6B N3B C7B . . 105.6(4) ?
C6B N3B H3NB . . 128(4) ?
C7B N3B H3NB . . 125(4) ?
C7B N4B N5B . . 101.7(4) ?
C6B N5B C5B . . 106.2(4) ?
C6B N5B N4B . . 112.9(4) ?
C5B N5B N4B . . 140.8(4) ?
C1B N6B C4B . . 115.7(5) ?
C2B N7B C3B . . 115.2(6) ?
N2B Zn N3A . . 105.76(17) ?
N2B Zn Br2 . . 106.45(13) ?
N3A Zn Br2 . . 118.70(12) ?
N2B Zn Br1 . . 109.44(14) ?
N3A Zn Br1 . . 102.56(12) ?
Br2 Zn Br1 . . 113.50(4) ?
H1W O1W H2W . . 107.6 ?

loop_
_geom_bond_atom_site_label_1
_geom_bond_atom_site_label_2
_geom_bond_site_symmetry_2
_geom_bond_distance
_geom_bond_publ_flag
C1A N6A . 1.338(7) ?
C1A C2A . 1.388(7) ?
C1A C5A . 1.466(7) ?
C2A N7A . 1.330(7) ?
C2A H2A . 0.9300 ?
C3A N7A . 1.335(8) ?
C3A C4A . 1.381(8) ?
C3A H3A . 0.9300 ?
C4A N6A . 1.329(7) ?
C4A H4A . 0.9300 ?
C5A N1A . 1.310(7) ?
C5A N5A . 1.372(6) ?
C6A N3A . 1.330(6) ?
C6A N2A . 1.337(6) ?
C6A N5A . 1.339(6) ?
C7A N4A . 1.315(7) ?
C7A N3A . 1.390(7) ?
C7A C8A . 1.487(7) ?
C8A H8A . 0.9600 ?
C8A H8B . 0.9600 ?
C8A H8C . 0.9600 ?
N1A N2A . 1.371(6) ?
N2A H2NA . 0.84(2) ?
N3A Zn . 2.059(4) ?
N4A N5A . 1.384(6) ?
C1B N6B . 1.330(6) ?
C1B C2B . 1.381(8) ?
C1B C5B . 1.460(7) ?
C2B N7B . 1.322(7) ?
C2B H2B . 0.9300 ?
C3B N7B . 1.324(8) ?
C3B C4B . 1.382(9) ?
C3B H3B . 0.9300 ?
C4B N6B . 1.340(7) ?
C4B H4B . 0.9300 ?
C5B N1B . 1.313(7) ?
C5B N5B . 1.366(6) ?
C6B N2B . 1.339(7) ?
C6B N5B . 1.341(6) ?
C6B N3B . 1.342(6) ?
C7B N4B . 1.305(6) ?
C7B N3B . 1.379(7) ?
C7B C8B . 1.482(7) ?
C8B H8D . 0.9600 ?
C8B H8E . 0.9600 ?
C8B H8F . 0.9600 ?
N1B N2B . 1.381(6) ?
N2B Zn . 2.018(4) ?
N3B H3NB . 0.85(2) ?
N4B N5B . 1.382(6) ?
Zn Br2 . 2.3581(9) ?
Zn Br1 . 2.4017(11) ?
O1W H1W . 1.0251 ?
O1W H2W . 0.9795 ?

loop_
_geom_hbond_atom_site_label_D
_geom_hbond_atom_site_label_H
_geom_hbond_atom_site_label_A
_geom_hbond_site_symmetry_A
_geom_hbond_distance_DH
_geom_hbond_distance_HA
_geom_hbond_distance_DA
_geom_hbond_angle_DHA
_geom_hbond_publ_flag
C2A H2A Br1 2_656 0.93 3.13 3.995(6) 154.9 yes
N2A H2NA N1B . 0.84(2) 2.09(4) 2.786(6) 139(5) yes
N2A H2NA N6B . 0.84(2) 2.39(4) 3.126(6) 145(5) yes
C2B H2B N4B . 0.93 2.62 3.276(7) 128.5 yes
C4B H4B Br1 2_656 0.93 2.86 3.791(6) 175.5 yes
N3B H3NB O1W . 0.85(2) 1.85(3) 2.669(6) 163(6) yes
O1W H1W Br1 2_566 1.03 2.39 3.375(6) 161.9 yes
O1W H2W N7A 1_465 0.98 2.03 2.901(7) 147.6 yes

loop_
_geom_torsion_atom_site_label_1
_geom_torsion_atom_site_label_2
_geom_torsion_atom_site_label_3
_geom_torsion_atom_site_label_4
_geom_torsion_site_symmetry_1
_geom_torsion_site_symmetry_2
_geom_torsion_site_symmetry_3
_geom_torsion_site_symmetry_4
_geom_torsion
_geom_torsion_publ_flag
N6A C1A C2A N7A . . . . -3.1(8) ?
C5A C1A C2A N7A . . . . 174.1(5) ?
N7A C3A C4A N6A . . . . -3.0(9) ?
N6A C1A C5A N1A . . . . 173.9(5) ?
C2A C1A C5A N1A . . . . -3.5(7) ?
N6A C1A C5A N5A . . . . -1.2(7) ?
C2A C1A C5A N5A . . . . -178.6(5) ?
N5A C5A N1A N2A . . . . -0.3(5) ?
C1A C5A N1A N2A . . . . -176.1(4) ?
N3A C6A N2A N1A . . . . 178.4(6) ?
N5A C6A N2A N1A . . . . -0.9(6) ?
C5A N1A N2A C6A . . . . 0.7(6) ?
N2A C6A N3A C7A . . . . -178.7(7) ?
N5A C6A N3A C7A . . . . 0.6(5) ?
N2A C6A N3A Zn . . . . -12.6(10) ?
N5A C6A N3A Zn . . . . 166.7(3) ?
N4A C7A N3A C6A . . . . -0.4(6) ?
C8A C7A N3A C6A . . . . 178.6(5) ?
N4A C7A N3A Zn . . . . -168.0(4) ?
C8A C7A N3A Zn . . . . 11.1(7) ?
N3A C7A N4A N5A . . . . 0.1(6) ?
C8A C7A N4A N5A . . . . -178.9(5) ?
N3A C6A N5A C5A . . . . -178.9(4) ?
N2A C6A N5A C5A . . . . 0.7(5) ?
N3A C6A N5A N4A . . . . -0.6(5) ?
N2A C6A N5A N4A . . . . 179.0(4) ?
N1A C5A N5A C6A . . . . -0.3(5) ?
C1A C5A N5A C6A . . . . 175.3(5) ?
N1A C5A N5A N4A . . . . -177.7(5) ?
C1A C5A N5A N4A . . . . -2.1(9) ?
C7A N4A N5A C6A . . . . 0.3(5) ?
C7A N4A N5A C5A . . . . 177.6(6) ?
C3A C4A N6A C1A . . . . 2.0(8) ?
C2A C1A N6A C4A . . . . 1.0(7) ?
C5A C1A N6A C4A . . . . -176.3(5) ?
C1A C2A N7A C3A . . . . 2.1(8) ?
C4A C3A N7A C2A . . . . 0.8(8) ?
N6B C1B C2B N7B . . . . 4.8(10) ?
C5B C1B C2B N7B . . . . -175.6(6) ?
N7B C3B C4B N6B . . . . -0.2(10) ?
N6B C1B C5B N1B . . . . -0.6(7) ?
C2B C1B C5B N1B . . . . 179.8(5) ?
N6B C1B C5B N5B . . . . -178.4(5) ?
C2B C1B C5B N5B . . . . 2.0(8) ?
N5B C5B N1B N2B . . . . 1.5(6) ?
C1B C5B N1B N2B . . . . -176.7(4) ?
N5B C6B N2B N1B . . . . -0.9(6) ?
N3B C6B N2B N1B . . . . 176.8(7) ?
N5B C6B N2B Zn . . . . 172.4(4) ?
N3B C6B N2B Zn . . . . -9.9(12) ?
C5B N1B N2B C6B . . . . -0.4(6) ?
C5B N1B N2B Zn . . . . -175.5(3) ?
N2B C6B N3B C7B . . . . -177.2(7) ?
N5B C6B N3B C7B . . . . 0.5(5) ?
N4B C7B N3B C6B . . . . -0.9(6) ?
C8B C7B N3B C6B . . . . 178.7(5) ?
N3B C7B N4B N5B . . . . 0.8(5) ?
C8B C7B N4B N5B . . . . -178.7(5) ?
N2B C6B N5B C5B . . . . 1.8(6) ?
N3B C6B N5B C5B . . . . -176.8(4) ?
N2B C6B N5B N4B . . . . 178.5(4) ?
N3B C6B N5B N4B . . . . -0.1(6) ?
N1B C5B N5B C6B . . . . -2.0(5) ?
C1B C5B N5B C6B . . . . 176.1(5) ?
N1B C5B N5B N4B . . . . -177.2(5) ?
C1B C5B N5B N4B . . . . 0.9(10) ?
C7B N4B N5B C6B . . . . -0.4(5) ?
C7B N4B N5B C5B . . . . 174.6(6) ?
C2B C1B N6B C4B . . . . -2.5(8) ?
C5B C1B N6B C4B . . . . 177.8(5) ?
C3B C4B N6B C1B . . . . 0.3(8) ?
C1B C2B N7B C3B . . . . -4.3(10) ?
C4B C3B N7B C2B . . . . 2.1(10) ?

_cod_database_fobs_code 2022396
